data_7152724
loop_
_publ_author_name
'Li, Ming'
'Zan, Li'
'Prajapati, Dipak'
'Hu, Wenhao'

_publ_section_title
;
 Rhodium(ii) catalyzed diastereoselective reactions of diazoacetamides
 with isatins: an efficient approach to 3-hydroxy-3,3'-bioxindoles.
;
_journal_issue 44
_journal_name_full 'Organic &amp; biomolecular chemistry'
_journal_page_first 8808
_journal_page_last 8813
_journal_paper_doi 10.1039/c2ob26580j
_journal_volume 10
_journal_year 2012
_chemical_formula_sum 'C24 H20 N2 O3'
_chemical_formula_weight 384.42
_chemical_name_systematic
;
?
;
_space_group_IT_number 15
_symmetry_cell_setting monoclinic
_symmetry_space_group_name_Hall '-C 2yc'
_symmetry_space_group_name_H-M 'C 1 2/c 1'
_atom_sites_solution_hydrogens geom
_atom_sites_solution_primary direct
_atom_sites_solution_secondary difmap
_audit_creation_method SHELXL-97
_cell_angle_alpha 90.00
_cell_angle_beta 99.4920(10)
_cell_angle_gamma 90.00
_cell_formula_units_Z 8
_cell_length_a 24.8142(10)
_cell_length_b 8.6804(3)
_cell_length_c 18.1721(7)
_cell_measurement_reflns_used 3625
_cell_measurement_temperature 296(2)
_cell_measurement_theta_max 21.27
_cell_measurement_theta_min 2.27
_cell_volume 3860.6(3)
_computing_cell_refinement 'Bruker SAINT'
_computing_data_collection 'Bruker APEX2'
_computing_data_reduction 'Bruker SAINT'
_computing_molecular_graphics 'Bruker SHELXTL'
_computing_publication_material 'Bruker SHELXTL'
_computing_structure_refinement 'SHELXL-97 (Sheldrick, 2008)'
_computing_structure_solution 'SHELXS-97 (Sheldrick, 2008)'
_diffrn_ambient_temperature 296(2)
_diffrn_measured_fraction_theta_full 0.999
_diffrn_measured_fraction_theta_max 0.999
_diffrn_measurement_device_type 'Bruker APEX-II CCD'
_diffrn_measurement_method '\f and \w scans'
_diffrn_radiation_monochromator graphite
_diffrn_radiation_source 'fine-focus sealed tube'
_diffrn_radiation_type MoK\a
_diffrn_radiation_wavelength 0.71073
_diffrn_reflns_av_R_equivalents 0.0435
_diffrn_reflns_av_sigmaI/netI 0.0284
_diffrn_reflns_limit_h_max 29
_diffrn_reflns_limit_h_min -29
_diffrn_reflns_limit_k_max 10
_diffrn_reflns_limit_k_min -10
_diffrn_reflns_limit_l_max 21
_diffrn_reflns_limit_l_min -21
_diffrn_reflns_number 21839
_diffrn_reflns_theta_full 25.01
_diffrn_reflns_theta_max 25.01
_diffrn_reflns_theta_min 1.66
_exptl_absorpt_coefficient_mu 0.088
_exptl_absorpt_correction_T_max 0.9860
_exptl_absorpt_correction_T_min 0.9783
_exptl_absorpt_correction_type multi-scan
_exptl_crystal_colour colorless
_exptl_crystal_density_diffrn 1.323
_exptl_crystal_density_meas 0
_exptl_crystal_density_method 'not measured'
_exptl_crystal_description block
_exptl_crystal_F_000 1616
_exptl_crystal_size_max 0.25
_exptl_crystal_size_mid 0.23
_exptl_crystal_size_min 0.16
_refine_diff_density_max 0.123
_refine_diff_density_min -0.154
_refine_diff_density_rms 0.031
_refine_ls_extinction_method none
_refine_ls_goodness_of_fit_ref 1.016
_refine_ls_hydrogen_treatment constr
_refine_ls_matrix_type full
_refine_ls_number_parameters 262
_refine_ls_number_reflns 3409
_refine_ls_number_restraints 0
_refine_ls_restrained_S_all 1.016
_refine_ls_R_factor_all 0.0708
_refine_ls_R_factor_gt 0.0421
_refine_ls_shift/su_max 0.000
_refine_ls_shift/su_mean 0.000
_refine_ls_structure_factor_coef Fsqd
_refine_ls_weighting_details 'calc w=1/[\s^2^(Fo^2^)+(0.0500P)^2^+1.7680P] where P=(Fo^2^+2Fc^2^)/3'
_refine_ls_weighting_scheme calc
_refine_ls_wR_factor_gt 0.0986
_refine_ls_wR_factor_ref 0.1172
_reflns_number_gt 2313
_reflns_number_total 3409
_reflns_threshold_expression >2sigma(I)
_cod_data_source_file c2ob26580j.txt
_cod_data_source_block z
_cod_depositor_comments
;
The following automatic conversions were performed:

'_symmetry_cell_setting' value 'Monoclinic' changed to 'monoclinic'
according to /home/saulius/struct/CIF-dictionaries/cif_core.dic
dictionary named 'cif_core.dic' version 2.4.2 from 2011-04-26.

Automatic conversion script
Id: cif_fix_values 1891 2012-01-12 08:04:46Z andrius 
;
_cod_original_sg_symbol_H-M C2/c
_cod_database_code 7152724

loop_
_symmetry_equiv_pos_as_xyz
'x, y, z'
'-x, y, -z+1/2'
'x+1/2, y+1/2, z'
'-x+1/2, y+1/2, -z+1/2'
'-x, -y, -z'
'x, -y, z-1/2'
'-x+1/2, -y+1/2, -z'
'x+1/2, -y+1/2, z-1/2'

loop_
_atom_site_label
_atom_site_type_symbol
_atom_site_fract_x
_atom_site_fract_y
_atom_site_fract_z
_atom_site_U_iso_or_equiv
_atom_site_adp_type
_atom_site_occupancy
_atom_site_symmetry_multiplicity
_atom_site_calc_flag
_atom_site_refinement_flags
O1 O 0.24801(5) 0.52265(14) 0.22334(6) 0.0520(3) Uani 1 1 d .
H1A H 0.2562 0.4414 0.2050 0.078 Uiso 1 1 calc R
O2 O 0.22745(5) 0.74361(14) 0.33473(7) 0.0554(4) Uani 1 1 d .
O3 O 0.33100(6) 0.46373(17) 0.35832(9) 0.0721(4) Uani 1 1 d .
N1 N 0.14198(6) 0.68133(17) 0.27370(8) 0.0513(4) Uani 1 1 d .
N2 N 0.27863(8) 0.4913(2) 0.44968(9) 0.0626(5) Uani 1 1 d .
C1 C 0.03914(11) 0.9260(3) 0.34609(15) 0.0938(9) Uani 1 1 d .
H1B H 0.0354 1.0071 0.3122 0.113 Uiso 1 1 calc R
C2 C 0.00556(14) 0.9169(5) 0.4007(2) 0.1324(15) Uani 1 1 d .
H2A H -0.0210 0.9918 0.4026 0.159 Uiso 1 1 calc R
C3 C 0.01129(13) 0.8005(5) 0.4509(2) 0.1184(12) Uani 1 1 d .
H3A H -0.0110 0.7965 0.4873 0.142 Uiso 1 1 calc R
C4 C 0.04884(11) 0.6913(4) 0.44823(15) 0.0895(8) Uani 1 1 d .
H4A H 0.0527 0.6112 0.4827 0.107 Uiso 1 1 calc R
C5 C 0.08171(9) 0.6973(3) 0.39462(13) 0.0694(6) Uani 1 1 d .
H5A H 0.1075 0.6202 0.3932 0.083 Uiso 1 1 calc R
C6 C 0.07762(8) 0.8137(3) 0.34306(12) 0.0596(5) Uani 1 1 d .
C7 C 0.11447(9) 0.8250(2) 0.28484(12) 0.0649(6) Uani 1 1 d .
H7A H 0.0929 0.8566 0.2378 0.078 Uiso 1 1 calc R
H7B H 0.1417 0.9040 0.2998 0.078 Uiso 1 1 calc R
C8 C 0.19526(8) 0.6538(2) 0.29878(10) 0.0454(4) Uani 1 1 d .
C9 C 0.20998(7) 0.4931(2) 0.27212(9) 0.0438(4) Uani 1 1 d .
C10 C 0.15558(8) 0.4384(2) 0.23167(10) 0.0499(5) Uani 1 1 d .
C11 C 0.11720(8) 0.5530(2) 0.23387(10) 0.0534(5) Uani 1 1 d .
C12 C 0.06350(9) 0.5365(3) 0.20112(13) 0.0754(7) Uani 1 1 d .
H12A H 0.0380 0.6144 0.2028 0.091 Uiso 1 1 calc R
C13 C 0.04925(11) 0.3972(4) 0.16535(15) 0.0947(9) Uani 1 1 d .
H13A H 0.0133 0.3808 0.1429 0.114 Uiso 1 1 calc R
C14 C 0.08737(12) 0.2833(3) 0.16256(15) 0.0924(8) Uani 1 1 d .
H14A H 0.0768 0.1918 0.1377 0.111 Uiso 1 1 calc R
C15 C 0.14092(10) 0.3024(3) 0.19599(12) 0.0693(6) Uani 1 1 d .
H15A H 0.1665 0.2247 0.1943 0.083 Uiso 1 1 calc R
C16 C 0.14857(10) 0.3101(3) 0.39777(13) 0.0712(6) Uani 1 1 d .
H16A H 0.1296 0.2628 0.3553 0.085 Uiso 1 1 calc R
C17 C 0.12661(12) 0.3163(3) 0.46364(18) 0.0959(9) Uani 1 1 d .
H17A H 0.0928 0.2715 0.4654 0.115 Uiso 1 1 calc R
C18 C 0.15448(16) 0.3880(4) 0.52596(17) 0.1041(11) Uani 1 1 d .
H18A H 0.1387 0.3926 0.5689 0.125 Uiso 1 1 calc R
C19 C 0.20465(13) 0.4524(3) 0.52639(12) 0.0859(8) Uani 1 1 d .
H19A H 0.2232 0.5006 0.5688 0.103 Uiso 1 1 calc R
C20 C 0.22705(10) 0.4437(2) 0.46160(10) 0.0603(6) Uani 1 1 d .
C21 C 0.19894(8) 0.3755(2) 0.39718(10) 0.0515(5) Uani 1 1 d .
C22 C 0.23425(7) 0.3870(2) 0.33760(9) 0.0463(5) Uani 1 1 d .
H22A H 0.2405 0.2839 0.3186 0.056 Uiso 1 1 calc R
C23 C 0.28780(9) 0.4511(2) 0.38044(11) 0.0534(5) Uani 1 1 d .
C24 C 0.31858(11) 0.5705(3) 0.50381(14) 0.0964(9) Uani 1 1 d .
H24A H 0.3508 0.5906 0.4825 0.145 Uiso 1 1 calc R
H24B H 0.3279 0.5072 0.5474 0.145 Uiso 1 1 calc R
H24C H 0.3035 0.6662 0.5175 0.145 Uiso 1 1 calc R

loop_
_atom_site_aniso_label
_atom_site_aniso_U_11
_atom_site_aniso_U_22
_atom_site_aniso_U_33
_atom_site_aniso_U_23
_atom_site_aniso_U_13
_atom_site_aniso_U_12
O1 0.0652(8) 0.0473(7) 0.0492(7) -0.0003(6) 0.0262(6) 0.0008(6)
O2 0.0651(9) 0.0424(7) 0.0599(8) -0.0060(6) 0.0139(7) -0.0049(7)
O3 0.0582(9) 0.0725(10) 0.0864(11) 0.0133(8) 0.0141(8) 0.0017(8)
N1 0.0551(10) 0.0470(9) 0.0532(9) -0.0021(7) 0.0131(8) 0.0055(8)
N2 0.0747(13) 0.0588(11) 0.0502(10) -0.0033(8) -0.0020(9) 0.0054(9)
C1 0.0897(19) 0.101(2) 0.0875(18) -0.0211(15) 0.0060(15) 0.0425(16)
C2 0.101(2) 0.180(4) 0.118(3) -0.035(3) 0.024(2) 0.078(3)
C3 0.084(2) 0.176(4) 0.102(2) -0.030(3) 0.0372(19) 0.017(2)
C4 0.0824(18) 0.109(2) 0.0844(17) -0.0203(15) 0.0358(14) -0.0049(16)
C5 0.0652(14) 0.0756(15) 0.0712(14) -0.0113(12) 0.0225(12) 0.0030(12)
C6 0.0484(12) 0.0643(13) 0.0640(13) -0.0190(11) 0.0028(10) 0.0084(10)
C7 0.0674(14) 0.0526(12) 0.0755(14) 0.0007(11) 0.0137(11) 0.0141(11)
C8 0.0558(12) 0.0417(10) 0.0413(10) 0.0025(8) 0.0156(9) -0.0013(9)
C9 0.0515(11) 0.0416(10) 0.0409(9) -0.0025(7) 0.0155(8) -0.0014(8)
C10 0.0579(12) 0.0518(11) 0.0413(10) -0.0048(8) 0.0120(9) -0.0034(10)
C11 0.0541(13) 0.0612(13) 0.0458(10) -0.0033(9) 0.0106(9) -0.0026(10)
C12 0.0604(15) 0.0922(18) 0.0715(15) -0.0081(13) 0.0044(12) 0.0036(13)
C13 0.0649(17) 0.122(2) 0.0903(19) -0.0268(17) -0.0065(14) -0.0160(17)
C14 0.0854(19) 0.092(2) 0.0956(19) -0.0389(16) 0.0022(16) -0.0198(16)
C15 0.0727(16) 0.0658(14) 0.0688(14) -0.0222(11) 0.0097(12) -0.0082(12)
C16 0.0819(16) 0.0638(14) 0.0747(14) 0.0122(11) 0.0330(12) -0.0048(12)
C17 0.100(2) 0.099(2) 0.104(2) 0.0322(18) 0.0633(18) 0.0094(17)
C18 0.143(3) 0.113(2) 0.0703(18) 0.0301(17) 0.061(2) 0.041(2)
C19 0.121(2) 0.0932(19) 0.0468(13) 0.0072(12) 0.0249(14) 0.0345(17)
C20 0.0871(16) 0.0520(12) 0.0424(11) 0.0050(9) 0.0124(11) 0.0184(11)
C21 0.0680(13) 0.0416(10) 0.0487(11) 0.0069(8) 0.0215(10) 0.0056(9)
C22 0.0600(12) 0.0364(9) 0.0451(10) -0.0006(8) 0.0160(9) 0.0017(9)
C23 0.0629(14) 0.0418(11) 0.0549(11) 0.0078(9) 0.0075(10) 0.0057(10)
C24 0.112(2) 0.0876(19) 0.0752(16) -0.0172(14) -0.0276(15) 0.0037(16)

loop_
_atom_type_symbol
_atom_type_description
_atom_type_scat_dispersion_real
_atom_type_scat_dispersion_imag
_atom_type_scat_source
C C 0.0033 0.0016 'International Tables Vol C Tables 4.2.6.8 and 6.1.1.4'
H H 0.0000 0.0000 'International Tables Vol C Tables 4.2.6.8 and 6.1.1.4'
N N 0.0061 0.0033 'International Tables Vol C Tables 4.2.6.8 and 6.1.1.4'
O O 0.0106 0.0060 'International Tables Vol C Tables 4.2.6.8 and 6.1.1.4'

loop_
_geom_angle_atom_site_label_1
_geom_angle_atom_site_label_2
_geom_angle_atom_site_label_3
_geom_angle
C9 O1 H1A 109.5
C8 N1 C11 110.70(15)
C8 N1 C7 124.27(17)
C11 N1 C7 125.02(17)
C23 N2 C20 111.41(17)
C23 N2 C24 123.3(2)
C20 N2 C24 125.3(2)
C6 C1 C2 119.2(3)
C6 C1 H1B 120.4
C2 C1 H1B 120.4
C3 C2 C1 120.7(3)
C3 C2 H2A 119.6
C1 C2 H2A 119.6
C4 C3 C2 120.1(3)
C4 C3 H3A 119.9
C2 C3 H3A 119.9
C3 C4 C5 119.9(3)
C3 C4 H4A 120.0
C5 C4 H4A 120.0
C6 C5 C4 121.9(2)
C6 C5 H5A 119.0
C4 C5 H5A 119.0
C5 C6 C1 118.0(2)
C5 C6 C7 122.78(18)
C1 C6 C7 119.2(2)
N1 C7 C6 113.24(17)
N1 C7 H7A 108.9
C6 C7 H7A 108.9
N1 C7 H7B 108.9
C6 C7 H7B 108.9
H7A C7 H7B 107.7
O2 C8 N1 125.79(17)
O2 C8 C9 125.21(17)
N1 C8 C9 108.95(16)
O1 C9 C10 112.78(14)
O1 C9 C8 104.44(13)
C10 C9 C8 101.52(15)
O1 C9 C22 111.90(14)
C10 C9 C22 113.08(14)
C8 C9 C22 112.34(14)
C15 C10 C11 120.30(19)
C15 C10 C9 130.71(19)
C11 C10 C9 108.99(16)
C12 C11 C10 122.4(2)
C12 C11 N1 127.8(2)
C10 C11 N1 109.79(17)
C11 C12 C13 116.5(2)
C11 C12 H12A 121.7
C13 C12 H12A 121.7
C14 C13 C12 121.3(2)
C14 C13 H13A 119.4
C12 C13 H13A 119.4
C13 C14 C15 121.1(2)
C13 C14 H14A 119.5
C15 C14 H14A 119.5
C10 C15 C14 118.4(2)
C10 C15 H15A 120.8
C14 C15 H15A 120.8
C21 C16 C17 118.3(2)
C21 C16 H16A 120.8
C17 C16 H16A 120.8
C18 C17 C16 120.6(3)
C18 C17 H17A 119.7
C16 C17 H17A 119.7
C19 C18 C17 121.7(2)
C19 C18 H18A 119.2
C17 C18 H18A 119.2
C18 C19 C20 117.8(3)
C18 C19 H19A 121.1
C20 C19 H19A 121.1
C19 C20 C21 121.5(2)
C19 C20 N2 128.5(2)
C21 C20 N2 109.91(17)
C16 C21 C20 119.96(19)
C16 C21 C22 132.18(18)
C20 C21 C22 107.84(17)
C21 C22 C23 102.60(15)
C21 C22 C9 113.21(15)
C23 C22 C9 111.74(14)
C21 C22 H22A 109.7
C23 C22 H22A 109.7
C9 C22 H22A 109.7
O3 C23 N2 125.2(2)
O3 C23 C22 127.34(18)
N2 C23 C22 107.48(17)
N2 C24 H24A 109.5
N2 C24 H24B 109.5
H24A C24 H24B 109.5
N2 C24 H24C 109.5
H24A C24 H24C 109.5
H24B C24 H24C 109.5

loop_
_geom_bond_atom_site_label_1
_geom_bond_atom_site_label_2
_geom_bond_distance
O1 C9 1.421(2)
O1 H1A 0.8200
O2 C8 1.225(2)
O3 C23 1.210(2)
N1 C8 1.347(2)
N1 C11 1.413(2)
N1 C7 1.451(2)
N2 C23 1.361(2)
N2 C20 1.395(3)
N2 C24 1.450(3)
C1 C6 1.372(3)
C1 C2 1.400(4)
C1 H1B 0.9300
C2 C3 1.353(5)
C2 H2A 0.9300
C3 C4 1.336(4)
C3 H3A 0.9300
C4 C5 1.371(3)
C4 H4A 0.9300
C5 C6 1.370(3)
C5 H5A 0.9300
C6 C7 1.511(3)
C7 H7A 0.9700
C7 H7B 0.9700
C8 C9 1.540(2)
C9 C10 1.504(3)
C9 C22 1.546(2)
C10 C15 1.366(3)
C10 C11 1.383(3)
C11 C12 1.374(3)
C12 C13 1.390(4)
C12 H12A 0.9300
C13 C14 1.375(4)
C13 H13A 0.9300
C14 C15 1.377(3)
C14 H14A 0.9300
C15 H15A 0.9300
C16 C21 1.375(3)
C16 C17 1.396(3)
C16 H16A 0.9300
C17 C18 1.375(4)
C17 H17A 0.9300
C18 C19 1.364(4)
C18 H18A 0.9300
C19 C20 1.384(3)
C19 H19A 0.9300
C20 C21 1.392(3)
C21 C22 1.504(2)
C22 C23 1.530(3)
C22 H22A 0.9800
C24 H24A 0.9600
C24 H24B 0.9600
C24 H24C 0.9600

loop_
_geom_torsion_atom_site_label_1
_geom_torsion_atom_site_label_2
_geom_torsion_atom_site_label_3
_geom_torsion_atom_site_label_4
_geom_torsion
C6 C1 C2 C3 1.0(5)
C1 C2 C3 C4 -0.8(6)
C2 C3 C4 C5 0.1(5)
C3 C4 C5 C6 0.4(4)
C4 C5 C6 C1 -0.2(3)
C4 C5 C6 C7 178.2(2)
C2 C1 C6 C5 -0.5(4)
C2 C1 C6 C7 -179.0(3)
C8 N1 C7 C6 -105.5(2)
C11 N1 C7 C6 76.0(2)
C5 C6 C7 N1 17.9(3)
C1 C6 C7 N1 -163.7(2)
C11 N1 C8 O2 179.59(16)
C7 N1 C8 O2 0.9(3)
C11 N1 C8 C9 1.96(19)
C7 N1 C8 C9 -176.69(16)
O2 C8 C9 O1 -62.3(2)
N1 C8 C9 O1 115.34(15)
O2 C8 C9 C10 -179.73(16)
N1 C8 C9 C10 -2.09(17)
O2 C8 C9 C22 59.2(2)
N1 C8 C9 C22 -123.18(16)
O1 C9 C10 C15 69.9(3)
C8 C9 C10 C15 -178.9(2)
C22 C9 C10 C15 -58.4(3)
O1 C9 C10 C11 -109.71(17)
C8 C9 C10 C11 1.50(18)
C22 C9 C10 C11 122.06(16)
C15 C10 C11 C12 0.1(3)
C9 C10 C11 C12 179.71(18)
C15 C10 C11 N1 179.91(17)
C9 C10 C11 N1 -0.5(2)
C8 N1 C11 C12 178.8(2)
C7 N1 C11 C12 -2.5(3)
C8 N1 C11 C10 -1.0(2)
C7 N1 C11 C10 177.66(17)
C10 C11 C12 C13 0.2(3)
N1 C11 C12 C13 -179.6(2)
C11 C12 C13 C14 -0.6(4)
C12 C13 C14 C15 0.8(5)
C11 C10 C15 C14 0.1(3)
C9 C10 C15 C14 -179.4(2)
C13 C14 C15 C10 -0.5(4)
C21 C16 C17 C18 0.8(4)
C16 C17 C18 C19 -1.3(4)
C17 C18 C19 C20 0.1(4)
C18 C19 C20 C21 1.7(3)
C18 C19 C20 N2 -175.4(2)
C23 N2 C20 C19 174.4(2)
C24 N2 C20 C19 -4.3(3)
C23 N2 C20 C21 -3.0(2)
C24 N2 C20 C21 178.31(19)
C17 C16 C21 C20 0.9(3)
C17 C16 C21 C22 178.8(2)
C19 C20 C21 C16 -2.2(3)
N2 C20 C21 C16 175.40(18)
C19 C20 C21 C22 179.38(18)
N2 C20 C21 C22 -3.0(2)
C16 C21 C22 C23 -171.1(2)
C20 C21 C22 C23 6.99(19)
C16 C21 C22 C9 68.3(3)
C20 C21 C22 C9 -113.59(17)
O1 C9 C22 C21 170.03(14)
C10 C9 C22 C21 -61.29(19)
C8 C9 C22 C21 52.9(2)
O1 C9 C22 C23 54.79(19)
C10 C9 C22 C23 -176.53(15)
C8 C9 C22 C23 -62.33(19)
C20 N2 C23 O3 -171.94(18)
C24 N2 C23 O3 6.8(3)
C20 N2 C23 C22 7.6(2)
C24 N2 C23 C22 -173.74(18)
C21 C22 C23 O3 170.73(19)
C9 C22 C23 O3 -67.7(2)
C21 C22 C23 N2 -8.75(18)
C9 C22 C23 N2 112.84(16)
